data_7109517
loop_
_publ_author_name
'Gary L. Guillet'
'Forrest T. Sloane'
'David M. Ermert'
'Matthew W. Calkins'
'Marcus K. Peprah'
'Elisabeth S. Knowles'
'Erik Cizmar'
'Khalil A. Abboud'
'Mark W. Meisel'
'Leslie J. Murray'

_publ_section_title
;
 Preorganized assembly of three iron(II) or manganese(II)
 beta-diketiminate complexes using a cyclophane ligand
;
_journal_name_full Chem.Commun.
_journal_page_first 6635
_journal_paper_doi 10.1039/c3cc43395a
_journal_volume 49
_journal_year 2013
_chemical_formula_moiety 'C52 H71 Br3 Fe3 N6, 2(C7 H8)'
_chemical_formula_sum 'C66 H87 Br3 Fe3 N6'
_chemical_formula_weight 1371.70
_space_group_IT_number 2
_symmetry_cell_setting triclinic
_symmetry_space_group_name_Hall '-P 1'
_symmetry_space_group_name_H-M 'P -1'
_atom_sites_solution_hydrogens geom
_atom_sites_solution_primary direct
_atom_sites_solution_secondary difmap
_audit_creation_method SHELXL-97
_audit_update_record
;
2012-12-18 # Formatted by publCIF
;
_cell_angle_alpha 90.828(2)
_cell_angle_beta 96.343(2)
_cell_angle_gamma 102.824(2)
_cell_formula_units_Z 2
_cell_length_a 11.8711(12)
_cell_length_b 15.8346(16)
_cell_length_c 16.9540(17)
_cell_measurement_reflns_used 9871
_cell_measurement_temperature 100(2)
_cell_measurement_theta_max 28.01
_cell_measurement_theta_min 2.22
_cell_volume 3085.9(5)
_computing_cell_refinement 'Bruker APEX2'
_computing_data_collection 'Bruker APEX2 (Bruker, 2008)'
_computing_data_reduction 'Bruker SAINT (Bruker, 2008)'
_computing_molecular_graphics 'Bruker SHELXTL'
_computing_publication_material 'Bruker SHELXTL'
_computing_structure_refinement 'Bruker SHELXTL'
_computing_structure_solution 'Bruker SHELXTL (Bruker, 2008)'
_diffrn_ambient_temperature 100(2)
_diffrn_measured_fraction_theta_full 0.999
_diffrn_measured_fraction_theta_max 0.999
_diffrn_measurement_device_type 'Bruker APEX-II DUO'
_diffrn_measurement_method 'phi and omega scans'
_diffrn_radiation_monochromator 'Bruker Triumph'
_diffrn_radiation_source 'fine-focus sealed tube'
_diffrn_radiation_type MoK\a
_diffrn_radiation_wavelength 0.71073
_diffrn_reflns_av_R_equivalents 0.0430
_diffrn_reflns_av_sigmaI/netI 0.0554
_diffrn_reflns_limit_h_max 15
_diffrn_reflns_limit_h_min -15
_diffrn_reflns_limit_k_max 20
_diffrn_reflns_limit_k_min -20
_diffrn_reflns_limit_l_max 22
_diffrn_reflns_limit_l_min -21
_diffrn_reflns_number 52627
_diffrn_reflns_theta_full 27.50
_diffrn_reflns_theta_max 27.50
_diffrn_reflns_theta_min 1.75
_diffrn_standards_interval_count 0
_diffrn_standards_interval_time 0
_diffrn_standards_number 0
_exptl_absorpt_coefficient_mu 2.683
_exptl_absorpt_correction_T_max 0.8001
_exptl_absorpt_correction_T_min 0.6132
_exptl_absorpt_correction_type numerical
_exptl_absorpt_process_details 'based on measured indexed crystal faces, Bruker SHELXTL v6.14 (Bruker 2008)'
_exptl_crystal_colour brown
_exptl_crystal_density_diffrn 1.476
_exptl_crystal_density_method 'not measured'
_exptl_crystal_description block
_exptl_crystal_F_000 1416
_exptl_crystal_size_max 0.20
_exptl_crystal_size_mid 0.12
_exptl_crystal_size_min 0.09
_refine_diff_density_max 0.969
_refine_diff_density_min -1.021
_refine_diff_density_rms 0.076
_refine_ls_extinction_method none
_refine_ls_goodness_of_fit_ref 0.917
_refine_ls_hydrogen_treatment constr
_refine_ls_matrix_type full
_refine_ls_number_parameters 721
_refine_ls_number_reflns 14157
_refine_ls_number_restraints 0
_refine_ls_restrained_S_all 0.917
_refine_ls_R_factor_all 0.0514
_refine_ls_R_factor_gt 0.0296
_refine_ls_shift/su_max 0.001
_refine_ls_shift/su_mean 0.000
_refine_ls_structure_factor_coef Fsqd
_refine_ls_weighting_details 'calc w=1/[\s^2^(Fo^2^)+(0.0363P)^2^] where P=(Fo^2^+2Fc^2^)/3'
_refine_ls_weighting_scheme calc
_refine_ls_wR_factor_gt 0.0667
_refine_ls_wR_factor_ref 0.0710
_reflns_number_gt 10123
_reflns_number_total 14157
_reflns_threshold_expression I>2\s(I)
_cod_data_source_file c3cc43395a.txt
_cod_data_source_block ylee37
_cod_original_sg_symbol_H-M P-1
_cod_database_code 7109517

loop_
_symmetry_equiv_pos_as_xyz
'x, y, z'
'-x, -y, -z'

loop_
_atom_site_label
_atom_site_type_symbol
_atom_site_fract_x
_atom_site_fract_y
_atom_site_fract_z
_atom_site_U_iso_or_equiv
_atom_site_adp_type
_atom_site_occupancy
_atom_site_symmetry_multiplicity
_atom_site_calc_flag
_atom_site_refinement_flags
_atom_site_disorder_assembly
_atom_site_disorder_group
Fe1 Fe 0.39786(3) 0.36516(2) 0.13021(2) 0.01624(8) Uani 1 1 d . A .
Fe2 Fe 0.33267(3) 0.36604(2) 0.31884(2) 0.01331(8) Uani 1 1 d . A .
Br1 Br 0.42041(2) 0.485732(15) 0.233008(15) 0.01603(6) Uani 1 1 d . . .
Br2 Br 0.30664(2) 0.249602(15) 0.214501(15) 0.01743(6) Uani 1 1 d . . .
Fe3 Fe 0.23990(3) 0.09017(2) 0.16181(2) 0.01458(9) Uani 0.9813(8) 1 d P A 1
Br3 Br 0.25366(2) 0.04157(2) 0.029808(17) 0.02861(9) Uani 0.9813(8) 1 d P A 1
Br3' Br 0.3019(14) 0.1453(11) 0.0648(11) 0.038(5) Uiso 0.0187(8) 1 d P A 2
Fe3' Fe 0.2472(15) 0.1250(13) 0.1959(13) 0.012(5) Uiso 0.0187(8) 1 d P A 2
N1 N 0.54385(16) 0.34805(12) 0.09265(12) 0.0147(4) Uani 1 1 d . . .
N2 N 0.29967(16) 0.37994(13) 0.03177(12) 0.0164(4) Uani 1 1 d . . .
N3 N 0.43156(15) 0.36375(12) 0.42144(12) 0.0120(4) Uani 1 1 d . . .
N4 N 0.19375(15) 0.39029(12) 0.36235(12) 0.0130(4) Uani 1 1 d . . .
N5 N 0.31662(16) 0.03446(12) 0.25152(12) 0.0139(4) Uani 1 1 d . . .
N6 N 0.07709(16) 0.06388(12) 0.18887(12) 0.0144(4) Uani 1 1 d . . .
C1 C 0.64074(19) 0.31996(16) 0.14088(15) 0.0170(5) Uani 1 1 d . A .
H1A H 0.7050 0.3710 0.1562 0.020 Uiso 1 1 calc R . .
H1B H 0.6707 0.2791 0.1085 0.020 Uiso 1 1 calc R . .
C2 C 0.5579(2) 0.37015(15) 0.01812(15) 0.0164(5) Uani 1 1 d . A .
C3 C 0.4732(2) 0.39524(16) -0.03613(15) 0.0194(6) Uani 1 1 d . . .
H3 H 0.5008 0.4144 -0.0848 0.023 Uiso 1 1 calc R A .
C4 C 0.3566(2) 0.39745(15) -0.03237(15) 0.0170(5) Uani 1 1 d . A .
C5 C 0.1738(2) 0.38230(17) 0.02476(15) 0.0195(6) Uani 1 1 d . A .
H5A H 0.1337 0.3525 -0.0257 0.023 Uiso 1 1 calc R . .
H5B H 0.1661 0.4433 0.0238 0.023 Uiso 1 1 calc R . .
C6 C 0.6713(2) 0.36767(18) -0.01413(16) 0.0232(6) Uani 1 1 d . . .
H6A H 0.7366 0.4003 0.0225 0.035 Uiso 1 1 calc R A .
H6B H 0.6724 0.3938 -0.0662 0.035 Uiso 1 1 calc R . .
H6C H 0.6781 0.3074 -0.0196 0.035 Uiso 1 1 calc R . .
C7 C 0.2922(2) 0.41918(18) -0.10876(16) 0.0255(6) Uani 1 1 d . . .
H7A H 0.2316 0.3686 -0.1291 0.038 Uiso 1 1 calc R A .
H7B H 0.3469 0.4352 -0.1482 0.038 Uiso 1 1 calc R . .
H7C H 0.2565 0.4678 -0.0985 0.038 Uiso 1 1 calc R . .
C8 C 0.54564(19) 0.33846(15) 0.42467(14) 0.0139(5) Uani 1 1 d . A .
H8A H 0.5557 0.3035 0.4718 0.017 Uiso 1 1 calc R . .
H8B H 0.6092 0.3913 0.4303 0.017 Uiso 1 1 calc R . .
C9 C 0.40031(19) 0.38824(14) 0.48982(14) 0.0131(5) Uani 1 1 d . A .
C10 C 0.2940(2) 0.41247(15) 0.49610(15) 0.0160(5) Uani 1 1 d . . .
H10 H 0.2854 0.4321 0.5478 0.019 Uiso 1 1 calc R A .
C11 C 0.19859(19) 0.41254(14) 0.43905(15) 0.0141(5) Uani 1 1 d . A .
C12 C 0.08387(19) 0.39104(15) 0.31053(14) 0.0151(5) Uani 1 1 d . A .
H12A H 0.0793 0.4518 0.3010 0.018 Uiso 1 1 calc R . .
H12B H 0.0166 0.3637 0.3382 0.018 Uiso 1 1 calc R . .
C13 C 0.4805(2) 0.39249(16) 0.56613(15) 0.0185(5) Uani 1 1 d . . .
H13A H 0.4914 0.3343 0.5781 0.028 Uiso 1 1 calc R A .
H13B H 0.4463 0.4152 0.6096 0.028 Uiso 1 1 calc R . .
H13C H 0.5560 0.4308 0.5602 0.028 Uiso 1 1 calc R . .
C14 C 0.0964(2) 0.43980(16) 0.46966(15) 0.0193(6) Uani 1 1 d . . .
H14A H 0.0766 0.4870 0.4382 0.029 Uiso 1 1 calc R A .
H14B H 0.1171 0.4597 0.5255 0.029 Uiso 1 1 calc R . .
H14C H 0.0294 0.3904 0.4651 0.029 Uiso 1 1 calc R . .
C15 C 0.44477(19) 0.05109(15) 0.27445(15) 0.0159(5) Uani 1 1 d . A .
H15A H 0.4795 0.0201 0.2358 0.019 Uiso 1 1 calc R . .
H15B H 0.4601 0.0275 0.3273 0.019 Uiso 1 1 calc R . .
C16 C 0.2486(2) -0.03113(15) 0.28324(15) 0.0162(5) Uani 1 1 d . A .
C17 C 0.1257(2) -0.05315(16) 0.26661(15) 0.0183(5) Uani 1 1 d . . .
H17 H 0.0900 -0.1071 0.2865 0.022 Uiso 1 1 calc R A .
C18 C 0.0467(2) -0.00938(15) 0.22580(15) 0.0178(5) Uani 1 1 d . A .
C19 C -0.0140(2) 0.10753(15) 0.15373(15) 0.0169(5) Uani 1 1 d . A .
H19A H -0.0823 0.0930 0.1837 0.020 Uiso 1 1 calc R . .
H19B H -0.0392 0.0857 0.0981 0.020 Uiso 1 1 calc R . .
C20 C 0.2994(2) -0.08707(16) 0.34330(16) 0.0222(6) Uani 1 1 d . . .
H20A H 0.3606 -0.1091 0.3211 0.033 Uiso 1 1 calc R A .
H20B H 0.2379 -0.1359 0.3555 0.033 Uiso 1 1 calc R . .
H20C H 0.3325 -0.0523 0.3921 0.033 Uiso 1 1 calc R . .
C21 C -0.0810(2) -0.05022(18) 0.2281(2) 0.0347(8) Uani 1 1 d . . .
H21A H -0.1158 -0.0122 0.2592 0.052 Uiso 1 1 calc R A .
H21B H -0.0888 -0.1065 0.2527 0.052 Uiso 1 1 calc R . .
H21C H -0.1209 -0.0584 0.1738 0.052 Uiso 1 1 calc R . .
C22 C 0.60054(19) 0.27630(15) 0.21503(14) 0.0136(5) Uani 1 1 d . . .
C23 C 0.60545(18) 0.32636(15) 0.28529(14) 0.0124(5) Uani 1 1 d . A .
C24 C 0.55358(18) 0.28639(15) 0.35027(14) 0.0118(5) Uani 1 1 d . . .
C25 C 0.50193(18) 0.19739(15) 0.34595(14) 0.0122(5) Uani 1 1 d . A .
C26 C 0.50297(18) 0.14694(15) 0.27719(15) 0.0139(5) Uani 1 1 d . . .
C27 C 0.55062(19) 0.18654(15) 0.21114(15) 0.0140(5) Uani 1 1 d . A .
C28 C 0.66902(19) 0.42041(15) 0.29150(15) 0.0155(5) Uani 1 1 d . . .
H28A H 0.6349 0.4518 0.3302 0.019 Uiso 1 1 calc R A .
H28B H 0.6581 0.4464 0.2392 0.019 Uiso 1 1 calc R . .
C29 C 0.7994(2) 0.43208(16) 0.31765(17) 0.0222(6) Uani 1 1 d . A .
H29A H 0.8368 0.4940 0.3210 0.033 Uiso 1 1 calc R . .
H29B H 0.8340 0.4023 0.2789 0.033 Uiso 1 1 calc R . .
H29C H 0.8108 0.4074 0.3698 0.033 Uiso 1 1 calc R . .
C30 C 0.43978(19) 0.15621(15) 0.41408(14) 0.0150(5) Uani 1 1 d . . .
H30A H 0.3755 0.1075 0.3924 0.018 Uiso 1 1 calc R A .
H30B H 0.4050 0.1996 0.4392 0.018 Uiso 1 1 calc R . .
C31 C 0.5183(2) 0.12219(16) 0.47790(15) 0.0204(6) Uani 1 1 d . A .
H31A H 0.4724 0.0966 0.5198 0.031 Uiso 1 1 calc R . .
H31B H 0.5811 0.1702 0.5008 0.031 Uiso 1 1 calc R . .
H31C H 0.5516 0.0780 0.4540 0.031 Uiso 1 1 calc R . .
C32 C 0.5447(2) 0.13475(16) 0.13394(15) 0.0195(6) Uani 1 1 d . . .
H32A H 0.5332 0.1722 0.0888 0.023 Uiso 1 1 calc R A .
H32B H 0.4762 0.0855 0.1302 0.023 Uiso 1 1 calc R . .
C33 C 0.6533(2) 0.09969(18) 0.12614(17) 0.0281(7) Uani 1 1 d . A .
H33A H 0.6439 0.0673 0.0752 0.042 Uiso 1 1 calc R . .
H33B H 0.6642 0.0612 0.1697 0.042 Uiso 1 1 calc R . .
H33C H 0.7215 0.1481 0.1285 0.042 Uiso 1 1 calc R . .
C34 C 0.11657(19) 0.33837(15) 0.09407(15) 0.0146(5) Uani 1 1 d . . .
C35 C 0.11369(19) 0.38680(15) 0.16376(15) 0.0148(5) Uani 1 1 d . A .
C36 C 0.07673(18) 0.34306(15) 0.23131(15) 0.0133(5) Uani 1 1 d . . .
C37 C 0.03501(18) 0.25245(15) 0.22738(14) 0.0132(5) Uani 1 1 d . A .
C38 C 0.02963(18) 0.20547(15) 0.15520(15) 0.0147(5) Uani 1 1 d . . .
C39 C 0.07219(19) 0.24823(16) 0.08901(15) 0.0157(5) Uani 1 1 d . A .
C40 C 0.1419(2) 0.48491(15) 0.16384(16) 0.0187(5) Uani 1 1 d . . .
H40A H 0.2044 0.5051 0.1298 0.022 Uiso 1 1 calc R A .
H40B H 0.1706 0.5086 0.2185 0.022 Uiso 1 1 calc R . .
C41 C 0.0349(2) 0.51879(18) 0.13324(18) 0.0295(7) Uani 1 1 d . A .
H41A H 0.0556 0.5823 0.1341 0.044 Uiso 1 1 calc R . .
H41B H -0.0267 0.4995 0.1673 0.044 Uiso 1 1 calc R . .
H41C H 0.0073 0.4963 0.0787 0.044 Uiso 1 1 calc R . .
C42 C -0.0023(2) 0.20559(16) 0.30028(15) 0.0176(5) Uani 1 1 d . . .
H42A H 0.0449 0.2370 0.3480 0.021 Uiso 1 1 calc R A .
H42B H 0.0132 0.1468 0.2979 0.021 Uiso 1 1 calc R . .
C43 C -0.1317(2) 0.19787(17) 0.30840(17) 0.0248(6) Uani 1 1 d . A .
H43A H -0.1513 0.1671 0.3565 0.037 Uiso 1 1 calc R . .
H43B H -0.1790 0.1656 0.2619 0.037 Uiso 1 1 calc R . .
H43C H -0.1474 0.2559 0.3119 0.037 Uiso 1 1 calc R . .
C44 C 0.0690(2) 0.19841(17) 0.01111(15) 0.0220(6) Uani 1 1 d . . .
H44A H 0.0732 0.1379 0.0222 0.026 Uiso 1 1 calc R A .
H44B H 0.1377 0.2251 -0.0155 0.026 Uiso 1 1 calc R . .
C45 C -0.0418(2) 0.19822(19) -0.04441(17) 0.0305(7) Uani 1 1 d . A .
H45A H -0.0412 0.1655 -0.0938 0.046 Uiso 1 1 calc R . .
H45B H -0.0454 0.2580 -0.0565 0.046 Uiso 1 1 calc R . .
H45C H -0.1099 0.1711 -0.0185 0.046 Uiso 1 1 calc R . .
C46 C 0.0190(2) 0.70278(17) 0.34081(18) 0.0280(6) Uani 1 1 d . . .
C47 C 0.0084(2) 0.75580(17) 0.40432(18) 0.0286(7) Uani 1 1 d . . .
H47 H -0.0524 0.7862 0.4005 0.034 Uiso 1 1 calc R . .
C48 C 0.0850(3) 0.76482(19) 0.47275(18) 0.0343(7) Uani 1 1 d . . .
H48 H 0.0762 0.8010 0.5158 0.041 Uiso 1 1 calc R . .
C49 C 0.1736(2) 0.72218(19) 0.47920(19) 0.0345(7) Uani 1 1 d . . .
H49 H 0.2262 0.7288 0.5265 0.041 Uiso 1 1 calc R . .
C50 C 0.1866(2) 0.66976(19) 0.4172(2) 0.0363(8) Uani 1 1 d . . .
H50 H 0.2480 0.6400 0.4215 0.044 Uiso 1 1 calc R . .
C51 C 0.1094(3) 0.66048(18) 0.34827(19) 0.0339(7) Uani 1 1 d . . .
H51 H 0.1189 0.6244 0.3054 0.041 Uiso 1 1 calc R . .
C52 C -0.0637(3) 0.6933(2) 0.2657(2) 0.0460(9) Uani 1 1 d . . .
H52A H -0.0292 0.7333 0.2268 0.069 Uiso 1 1 calc R . .
H52B H -0.1369 0.7069 0.2774 0.069 Uiso 1 1 calc R . .
H52C H -0.0789 0.6336 0.2440 0.069 Uiso 1 1 calc R . .
C53 C 0.4811(2) 0.20405(18) 0.84977(18) 0.0312(7) Uani 1 1 d . . .
C54 C 0.5502(3) 0.14817(19) 0.87930(19) 0.0398(8) Uani 1 1 d . . .
H54 H 0.5192 0.1025 0.9120 0.048 Uiso 1 1 calc R . .
C55 C 0.6631(3) 0.1586(2) 0.8615(2) 0.0424(9) Uani 1 1 d . . .
H55 H 0.7093 0.1202 0.8821 0.051 Uiso 1 1 calc R . .
C56 C 0.7092(3) 0.2244(2) 0.8139(2) 0.0419(9) Uani 1 1 d . . .
H56 H 0.7868 0.2312 0.8016 0.050 Uiso 1 1 calc R . .
C57 C 0.6427(2) 0.28013(19) 0.78438(18) 0.0335(7) Uani 1 1 d . . .
H57 H 0.6741 0.3257 0.7517 0.040 Uiso 1 1 calc R . .
C58 C 0.5300(2) 0.26949(18) 0.80248(18) 0.0290(7) Uani 1 1 d . . .
H58 H 0.4846 0.3083 0.7818 0.035 Uiso 1 1 calc R . .
C59 C 0.3581(3) 0.1929(2) 0.8683(2) 0.0481(9) Uani 1 1 d . . .
H59A H 0.3580 0.2156 0.9223 0.072 Uiso 1 1 calc R . .
H59B H 0.3197 0.1312 0.8641 0.072 Uiso 1 1 calc R . .
H59C H 0.3161 0.2245 0.8304 0.072 Uiso 1 1 calc R . .
C60 C 0.2036(2) 0.0844(2) 0.52586(17) 0.0284(7) Uani 1 1 d . . .
C61 C 0.2554(2) 0.16368(19) 0.56557(18) 0.0313(7) Uani 1 1 d . . .
H61 H 0.2408 0.2157 0.5439 0.038 Uiso 1 1 calc R . .
C62 C 0.3272(2) 0.16775(19) 0.63544(19) 0.0323(7) Uani 1 1 d . . .
H62 H 0.3607 0.2224 0.6617 0.039 Uiso 1 1 calc R . .
C63 C 0.3513(2) 0.09372(19) 0.66785(17) 0.0278(7) Uani 1 1 d . . .
H63 H 0.4011 0.0968 0.7161 0.033 Uiso 1 1 calc R . .
C64 C 0.3015(2) 0.01468(18) 0.62892(17) 0.0260(6) Uani 1 1 d . . .
H64 H 0.3177 -0.0370 0.6505 0.031 Uiso 1 1 calc R . .
C65 C 0.2287(2) 0.01031(18) 0.55918(17) 0.0266(6) Uani 1 1 d . . .
H65 H 0.1950 -0.0446 0.5334 0.032 Uiso 1 1 calc R . .
C66 C 0.1253(3) 0.0802(3) 0.4499(2) 0.0487(9) Uani 1 1 d . . .
H66A H 0.1159 0.0236 0.4228 0.073 Uiso 1 1 calc R . .
H66B H 0.1595 0.1261 0.4157 0.073 Uiso 1 1 calc R . .
H66C H 0.0492 0.0884 0.4614 0.073 Uiso 1 1 calc R . .

loop_
_atom_site_aniso_label
_atom_site_aniso_U_11
_atom_site_aniso_U_22
_atom_site_aniso_U_33
_atom_site_aniso_U_23
_atom_site_aniso_U_13
_atom_site_aniso_U_12
Fe1 0.01530(17) 0.0227(2) 0.0116(2) 0.00165(15) 0.00266(15) 0.00554(14)
Fe2 0.01283(16) 0.01839(19) 0.01007(19) 0.00055(14) 0.00243(14) 0.00587(14)
Br1 0.01715(12) 0.01589(13) 0.01513(14) 0.00184(10) 0.00237(10) 0.00361(9)
Br2 0.01617(12) 0.01734(13) 0.01919(15) 0.00079(10) 0.00181(10) 0.00479(9)
Fe3 0.01413(18) 0.0150(2) 0.0150(2) 0.00124(17) 0.00223(15) 0.00389(14)
Br3 0.03018(16) 0.03985(18) 0.01890(17) -0.00546(12) 0.00220(12) 0.01522(13)
N1 0.0149(10) 0.0175(11) 0.0116(11) 0.0011(8) 0.0020(9) 0.0029(8)
N2 0.0164(10) 0.0194(11) 0.0138(12) 0.0022(9) 0.0035(9) 0.0036(8)
N3 0.0119(9) 0.0123(10) 0.0122(11) 0.0000(8) 0.0012(8) 0.0036(8)
N4 0.0109(9) 0.0146(10) 0.0134(11) -0.0010(8) 0.0011(8) 0.0031(8)
N5 0.0120(9) 0.0129(10) 0.0166(12) 0.0008(8) 0.0006(8) 0.0031(8)
N6 0.0122(10) 0.0151(11) 0.0162(12) 0.0011(8) 0.0003(9) 0.0041(8)
C1 0.0137(12) 0.0210(13) 0.0161(14) 0.0007(11) 0.004(1) 0.0025(10)
C2 0.0195(12) 0.0145(13) 0.0138(14) -0.0013(10) 0.0051(11) -0.0006(10)
C3 0.0251(13) 0.0236(14) 0.0095(13) 0.0038(10) 0.0060(11) 0.0033(11)
C4 0.0250(13) 0.0143(13) 0.0115(13) 0.0016(10) 0.0015(11) 0.0041(10)
C5 0.0182(12) 0.0238(14) 0.0172(15) 0.0044(11) 0.0000(11) 0.0073(10)
C6 0.0224(13) 0.0313(15) 0.0154(15) 0.0006(12) 0.0075(11) 0.0023(11)
C7 0.0300(15) 0.0335(16) 0.0161(15) 0.0079(12) 0.0046(12) 0.0123(12)
C8 0.0115(11) 0.0163(12) 0.0139(14) 0.0005(10) 0.0006(10) 0.0033(9)
C9 0.0154(11) 0.0089(11) 0.0135(13) 0.0000(9) 0.0023(10) -0.0007(9)
C10 0.0189(12) 0.0177(13) 0.0121(13) -0.0032(10) 0.0046(10) 0.0046(10)
C11 0.0152(12) 0.0102(12) 0.0176(14) 0.0006(10) 0.0053(10) 0.0027(9)
C12 0.0125(11) 0.0163(13) 0.0182(14) 0.0022(10) 0.002(1) 0.0065(9)
C13 0.0192(12) 0.0227(14) 0.0145(14) -0.0020(11) 0.0020(11) 0.0069(10)
C14 0.0184(12) 0.0238(14) 0.0182(15) -0.0004(11) 0.0056(11) 0.0085(10)
C15 0.0148(12) 0.0166(13) 0.0175(14) 0.0004(10) 0.001(1) 0.0068(9)
C16 0.0210(13) 0.0125(12) 0.0158(14) -0.0006(10) 0.0017(11) 0.0054(10)
C17 0.0174(12) 0.0132(12) 0.0237(15) 0.0034(10) 0.0025(11) 0.002(1)
C18 0.0156(12) 0.0153(13) 0.0218(15) -0.0009(11) 0.0042(11) 0.0015(10)
C19 0.0137(12) 0.0178(13) 0.0181(15) 0.0002(10) -0.0009(10) 0.0026(10)
C20 0.0212(13) 0.0195(14) 0.0253(16) 0.0067(11) 0.0017(12) 0.0036(10)
C21 0.0167(13) 0.0253(16) 0.060(2) 0.0173(14) 0.0030(14) 0.0011(11)
C22 0.0083(11) 0.0186(13) 0.0155(14) 0.003(1) 0.0032(10) 0.0051(9)
C23 0.0083(11) 0.0142(12) 0.0153(14) 0.0019(10) -0.0005(10) 0.0045(9)
C24 0.0072(10) 0.0167(12) 0.0121(13) 0.0001(10) -0.0020(9) 0.0055(9)
C25 0.0079(10) 0.0160(12) 0.0139(13) 0.0026(10) -0.0012(9) 0.0059(9)
C26 0.0085(11) 0.0149(12) 0.0187(14) 0.001(1) -0.0011(10) 0.0049(9)
C27 0.0089(11) 0.0192(13) 0.0151(14) -0.0003(10) 0.0002(10) 0.0061(9)
C28 0.0143(12) 0.0166(13) 0.0159(14) 0.0024(10) 0.0031(10) 0.0035(9)
C29 0.0157(12) 0.0206(14) 0.0284(16) 0.0026(11) 0.0003(11) 0.001(1)
C30 0.0144(12) 0.0147(12) 0.0165(14) 0.0022(10) 0.0029(10) 0.0041(9)
C31 0.0224(13) 0.0221(14) 0.0183(15) 0.0078(11) 0.0056(11) 0.0068(11)
C32 0.0182(12) 0.0235(14) 0.0161(14) -0.0036(11) 0.0024(11) 0.003(1)
C33 0.0294(15) 0.0316(16) 0.0263(17) -0.0102(13) 0.0076(13) 0.0117(12)
C34 0.0112(11) 0.0199(13) 0.0140(14) 0.0055(10) -0.0019(10) 0.0077(9)
C35 0.0083(11) 0.0170(13) 0.0200(15) 0.0032(10) -0.0004(10) 0.0056(9)
C36 0.0084(11) 0.0173(12) 0.0153(14) 0.0024(10) -0.0007(10) 0.0061(9)
C37 0.0077(11) 0.0170(12) 0.0154(14) 0.0028(10) -0.0017(10) 0.0049(9)
C38 0.0084(11) 0.0189(13) 0.0169(14) 0.0017(10) -0.0028(10) 0.0053(9)
C39 0.0112(11) 0.0202(13) 0.0161(14) 0.0018(10) -0.0026(10) 0.0060(9)
C40 0.0198(13) 0.0171(13) 0.0194(15) 0.0048(11) 0.0013(11) 0.005(1)
C41 0.0333(16) 0.0247(15) 0.0342(18) 0.0073(13) 0.0010(14) 0.0151(12)
C42 0.0189(12) 0.0182(13) 0.0155(14) 0.0023(10) 0.0004(11) 0.0045(10)
C43 0.0209(13) 0.0262(15) 0.0263(17) 0.0008(12) 0.0082(12) 0.0001(11)
C44 0.0289(14) 0.0225(14) 0.0159(15) 0.0016(11) 0.0017(12) 0.0087(11)
C45 0.0351(16) 0.0348(17) 0.0176(16) -0.0020(13) -0.0062(13) 0.0040(13)
C46 0.0300(15) 0.0214(15) 0.0303(18) 0.0047(12) 0.0006(13) 0.0021(12)
C47 0.0270(15) 0.0249(15) 0.0361(19) 0.0067(13) 0.0094(14) 0.0076(12)
C48 0.0386(17) 0.0332(17) 0.0283(18) 0.0036(13) 0.0096(15) -0.0006(13)
C49 0.0276(15) 0.0363(18) 0.0344(19) 0.0126(14) 0.0014(14) -0.0036(13)
C50 0.0260(15) 0.0325(17) 0.052(2) 0.0144(15) 0.0080(15) 0.0081(13)
C51 0.0386(17) 0.0239(16) 0.042(2) 0.0003(14) 0.0145(15) 0.0083(13)
C52 0.051(2) 0.040(2) 0.044(2) 0.0034(16) -0.0085(17) 0.0087(16)
C53 0.0328(16) 0.0243(16) 0.0318(18) -0.0066(13) -0.0028(14) 0.0002(12)
C54 0.057(2) 0.0198(16) 0.035(2) -0.0032(13) -0.0124(17) 0.0018(14)
C55 0.046(2) 0.0317(18) 0.048(2) -0.0178(16) -0.0183(17) 0.0190(15)
C56 0.0365(17) 0.042(2) 0.047(2) -0.0198(17) -0.0016(16) 0.0129(15)
C57 0.0366(17) 0.0298(17) 0.0318(19) -0.0083(14) 0.0036(14) 0.0033(13)
C58 0.0300(15) 0.0225(15) 0.0332(18) -0.0037(13) -0.0031(13) 0.0066(12)
C59 0.0385(18) 0.041(2) 0.056(3) -0.0020(17) 0.0065(17) -0.0094(15)
C60 0.0203(14) 0.0445(18) 0.0252(17) 0.0086(14) 0.0092(12) 0.0142(13)
C61 0.0330(16) 0.0303(17) 0.039(2) 0.0143(14) 0.0197(15) 0.0169(13)
C62 0.0307(16) 0.0270(16) 0.041(2) -0.0020(14) 0.0136(15) 0.0053(12)
C63 0.0220(14) 0.0372(17) 0.0247(17) 0.0007(13) 0.0056(12) 0.0063(12)
C64 0.0201(13) 0.0295(16) 0.0315(18) 0.0102(13) 0.0084(13) 0.0089(11)
C65 0.0208(14) 0.0273(15) 0.0318(18) -0.0004(13) 0.0062(13) 0.0038(11)
C66 0.0390(19) 0.077(3) 0.036(2) 0.0123(18) 0.0029(16) 0.0273(18)

loop_
_atom_type_symbol
_atom_type_description
_atom_type_scat_dispersion_real
_atom_type_scat_dispersion_imag
_atom_type_scat_source
C C 0.0033 0.0016 'International Tables Vol C Tables 4.2.6.8 and 6.1.1.4'
H H 0.0000 0.0000 'International Tables Vol C Tables 4.2.6.8 and 6.1.1.4'
N N 0.0061 0.0033 'International Tables Vol C Tables 4.2.6.8 and 6.1.1.4'
Fe Fe 0.3463 0.8444 'International Tables Vol C Tables 4.2.6.8 and 6.1.1.4'
Br Br -0.2901 2.4595 'International Tables Vol C Tables 4.2.6.8 and 6.1.1.4'

loop_
_geom_angle_atom_site_label_1
_geom_angle_atom_site_label_2
_geom_angle_atom_site_label_3
_geom_angle
N2 Fe1 N1 104.00(8)
N2 Fe1 Br2 114.63(6)
N1 Fe1 Br2 114.28(6)
N2 Fe1 Br1 113.48(6)
N1 Fe1 Br1 115.82(6)
Br2 Fe1 Br1 95.102(16)
N4 Fe2 N3 98.24(8)
N4 Fe2 Br2 119.37(5)
N3 Fe2 Br2 121.18(5)
N4 Fe2 Br1 111.34(6)
N3 Fe2 Br1 112.53(6)
Br2 Fe2 Br1 94.799(16)
Fe1 Br1 Fe2 84.177(15)
Fe3' Br2 Fe1 132.7(6)
Fe3' Br2 Fe2 141.4(6)
Fe1 Br2 Fe2 85.880(16)
Fe3' Br2 Fe3 11.4(6)
Fe1 Br2 Fe3 121.301(16)
Fe2 Br2 Fe3 152.818(17)
N6 Fe3 N5 100.05(8)
N6 Fe3 Br3 112.63(6)
N5 Fe3 Br3 117.39(6)
N6 Fe3 Br2 99.81(6)
N5 Fe3 Br2 98.54(6)
Br3 Fe3 Br2 124.449(18)
Br2 Fe3' N5 124.4(10)
Br2 Fe3' N6 124.7(10)
N5 Fe3' N6 98.8(8)
Br2 Fe3' Br3' 86.7(8)
N5 Fe3' Br3' 111.9(10)
N6 Fe3' Br3' 109.2(10)
C2 N1 C1 118.11(19)
C2 N1 Fe1 115.21(16)
C1 N1 Fe1 126.50(15)
C4 N2 C5 118.3(2)
C4 N2 Fe1 115.07(16)
C5 N2 Fe1 126.27(16)
C9 N3 C8 117.20(19)
C9 N3 Fe2 121.14(15)
C8 N3 Fe2 121.60(14)
C11 N4 C12 117.34(18)
C11 N4 Fe2 120.48(15)
C12 N4 Fe2 122.03(14)
C16 N5 C15 118.6(2)
C16 N5 Fe3 115.93(16)
C15 N5 Fe3 124.55(16)
C16 N5 Fe3' 119.9(5)
C15 N5 Fe3' 119.9(5)
Fe3 N5 Fe3' 22.4(6)
C18 N6 C19 119.69(19)
C18 N6 Fe3 114.66(15)
C19 N6 Fe3 123.81(16)
C18 N6 Fe3' 119.5(6)
C19 N6 Fe3' 120.1(6)
Fe3 N6 Fe3' 22.3(6)
N1 C1 C22 111.18(18)
N1 C1 H1A 109.4
C22 C1 H1A 109.4
N1 C1 H1B 109.4
C22 C1 H1B 109.4
H1A C1 H1B 108.0
N1 C2 C3 125.1(2)
N1 C2 C6 119.6(2)
C3 C2 C6 115.3(2)
C4 C3 C2 132.7(2)
C4 C3 H3 113.6
C2 C3 H3 113.6
N2 C4 C3 125.2(2)
N2 C4 C7 119.4(2)
C3 C4 C7 115.3(2)
N2 C5 C34 110.8(2)
N2 C5 H5A 109.5
C34 C5 H5A 109.5
N2 C5 H5B 109.5
C34 C5 H5B 109.5
H5A C5 H5B 108.1
C2 C6 H6A 109.5
C2 C6 H6B 109.5
H6A C6 H6B 109.5
C2 C6 H6C 109.5
H6A C6 H6C 109.5
H6B C6 H6C 109.5
C4 C7 H7A 109.5
C4 C7 H7B 109.5
H7A C7 H7B 109.5
C4 C7 H7C 109.5
H7A C7 H7C 109.5
H7B C7 H7C 109.5
N3 C8 C24 111.39(18)
N3 C8 H8A 109.3
C24 C8 H8A 109.3
N3 C8 H8B 109.3
C24 C8 H8B 109.3
H8A C8 H8B 108.0
N3 C9 C10 123.5(2)
N3 C9 C13 120.4(2)
C10 C9 C13 116.1(2)
C11 C10 C9 131.2(2)
C11 C10 H10 114.4
C9 C10 H10 114.4
N4 C11 C10 124.4(2)
N4 C11 C14 119.9(2)
C10 C11 C14 115.7(2)
N4 C12 C36 112.05(17)
N4 C12 H12A 109.2
C36 C12 H12A 109.2
N4 C12 H12B 109.2
C36 C12 H12B 109.2
H12A C12 H12B 107.9
C9 C13 H13A 109.5
C9 C13 H13B 109.5
H13A C13 H13B 109.5
C9 C13 H13C 109.5
H13A C13 H13C 109.5
H13B C13 H13C 109.5
C11 C14 H14A 109.5
C11 C14 H14B 109.5
H14A C14 H14B 109.5
C11 C14 H14C 109.5
H14A C14 H14C 109.5
H14B C14 H14C 109.5
N5 C15 C26 112.58(18)
N5 C15 H15A 109.1
C26 C15 H15A 109.1
N5 C15 H15B 109.1
C26 C15 H15B 109.1
H15A C15 H15B 107.8
N5 C16 C17 123.9(2)
N5 C16 C20 121.0(2)
C17 C16 C20 115.1(2)
C18 C17 C16 131.7(2)
C18 C17 H17 114.2
C16 C17 H17 114.2
N6 C18 C17 124.7(2)
N6 C18 C21 119.6(2)
C17 C18 C21 115.6(2)
N6 C19 C38 111.86(18)
N6 C19 H19A 109.2
C38 C19 H19A 109.2
N6 C19 H19B 109.2
C38 C19 H19B 109.2
H19A C19 H19B 107.9
C16 C20 H20A 109.5
C16 C20 H20B 109.5
H20A C20 H20B 109.5
C16 C20 H20C 109.5
H20A C20 H20C 109.5
H20B C20 H20C 109.5
C18 C21 H21A 109.5
C18 C21 H21B 109.5
H21A C21 H21B 109.5
C18 C21 H21C 109.5
H21A C21 H21C 109.5
H21B C21 H21C 109.5
C23 C22 C27 120.6(2)
C23 C22 C1 119.9(2)
C27 C22 C1 119.3(2)
C22 C23 C24 119.0(2)
C22 C23 C28 120.2(2)
C24 C23 C28 120.8(2)
C25 C24 C23 120.4(2)
C25 C24 C8 118.0(2)
C23 C24 C8 121.5(2)
C24 C25 C26 120.3(2)
C24 C25 C30 119.9(2)
C26 C25 C30 119.7(2)
C27 C26 C25 119.8(2)
C27 C26 C15 121.4(2)
C25 C26 C15 118.7(2)
C26 C27 C22 119.8(2)
C26 C27 C32 120.9(2)
C22 C27 C32 119.3(2)
C23 C28 C29 112.45(19)
C23 C28 H28A 109.1
C29 C28 H28A 109.1
C23 C28 H28B 109.1
C29 C28 H28B 109.1
H28A C28 H28B 107.8
C28 C29 H29A 109.5
C28 C29 H29B 109.5
H29A C29 H29B 109.5
C28 C29 H29C 109.5
H29A C29 H29C 109.5
H29B C29 H29C 109.5
C25 C30 C31 114.09(19)
C25 C30 H30A 108.7
C31 C30 H30A 108.7
C25 C30 H30B 108.7
C31 C30 H30B 108.7
H30A C30 H30B 107.6
C30 C31 H31A 109.5
C30 C31 H31B 109.5
H31A C31 H31B 109.5
C30 C31 H31C 109.5
H31A C31 H31C 109.5
H31B C31 H31C 109.5
C27 C32 C33 113.8(2)
C27 C32 H32A 108.8
C33 C32 H32A 108.8
C27 C32 H32B 108.8
C33 C32 H32B 108.8
H32A C32 H32B 107.7
C32 C33 H33A 109.5
C32 C33 H33B 109.5
H33A C33 H33B 109.5
C32 C33 H33C 109.5
H33A C33 H33C 109.5
H33B C33 H33C 109.5
C39 C34 C35 120.6(2)
C39 C34 C5 119.1(2)
C35 C34 C5 120.3(2)
C34 C35 C36 119.2(2)
C34 C35 C40 120.0(2)
C36 C35 C40 120.6(2)
C37 C36 C35 120.3(2)
C37 C36 C12 118.1(2)
C35 C36 C12 121.5(2)
C36 C37 C38 119.7(2)
C36 C37 C42 120.2(2)
C38 C37 C42 120.1(2)
C39 C38 C37 120.0(2)
C39 C38 C19 121.6(2)
C37 C38 C19 118.1(2)
C38 C39 C34 119.8(2)
C38 C39 C44 120.8(2)
C34 C39 C44 119.4(2)
C35 C40 C41 111.2(2)
C35 C40 H40A 109.4
C41 C40 H40A 109.4
C35 C40 H40B 109.4
C41 C40 H40B 109.4
H40A C40 H40B 108.0
C40 C41 H41A 109.5
C40 C41 H41B 109.5
H41A C41 H41B 109.5
C40 C41 H41C 109.5
H41A C41 H41C 109.5
H41B C41 H41C 109.5
C37 C42 C43 112.8(2)
C37 C42 H42A 109.0
C43 C42 H42A 109.0
C37 C42 H42B 109.0
C43 C42 H42B 109.0
H42A C42 H42B 107.8
C42 C43 H43A 109.5
C42 C43 H43B 109.5
H43A C43 H43B 109.5
C42 C43 H43C 109.5
H43A C43 H43C 109.5
H43B C43 H43C 109.5
C39 C44 C45 111.7(2)
C39 C44 H44A 109.3
C45 C44 H44A 109.3
C39 C44 H44B 109.3
C45 C44 H44B 109.3
H44A C44 H44B 108.0
C44 C45 H45A 109.5
C44 C45 H45B 109.5
H45A C45 H45B 109.5
C44 C45 H45C 109.5
H45A C45 H45C 109.5
H45B C45 H45C 109.5
C51 C46 C47 117.8(3)
C51 C46 C52 121.1(3)
C47 C46 C52 121.1(3)
C48 C47 C46 120.8(3)
C48 C47 H47 119.6
C46 C47 H47 119.6
C49 C48 C47 120.5(3)
C49 C48 H48 119.7
C47 C48 H48 119.7
C48 C49 C50 119.9(3)
C48 C49 H49 120.0
C50 C49 H49 120.0
C49 C50 C51 119.7(3)
C49 C50 H50 120.2
C51 C50 H50 120.2
C46 C51 C50 121.2(3)
C46 C51 H51 119.4
C50 C51 H51 119.4
C46 C52 H52A 109.5
C46 C52 H52B 109.5
H52A C52 H52B 109.5
C46 C52 H52C 109.5
H52A C52 H52C 109.5
H52B C52 H52C 109.5
C58 C53 C54 117.6(3)
C58 C53 C59 121.3(3)
C54 C53 C59 121.1(3)
C55 C54 C53 120.7(3)
C55 C54 H54 119.7
C53 C54 H54 119.7
C56 C55 C54 120.3(3)
C56 C55 H55 119.8
C54 C55 H55 119.8
C57 C56 C55 119.9(3)
C57 C56 H56 120.0
C55 C56 H56 120.0
C56 C57 C58 119.5(3)
C56 C57 H57 120.2
C58 C57 H57 120.2
C57 C58 C53 122.0(3)
C57 C58 H58 119.0
C53 C58 H58 119.0
C53 C59 H59A 109.5
C53 C59 H59B 109.5
H59A C59 H59B 109.5
C53 C59 H59C 109.5
H59A C59 H59C 109.5
H59B C59 H59C 109.5
C65 C60 C61 117.4(3)
C65 C60 C66 121.6(3)
C61 C60 C66 120.9(3)
C62 C61 C60 121.1(3)
C62 C61 H61 119.4
C60 C61 H61 119.4
C61 C62 C63 120.8(3)
C61 C62 H62 119.6
C63 C62 H62 119.6
C62 C63 C64 118.8(3)
C62 C63 H63 120.6
C64 C63 H63 120.6
C65 C64 C63 120.5(3)
C65 C64 H64 119.8
C63 C64 H64 119.8
C64 C65 C60 121.3(3)
C64 C65 H65 119.3
C60 C65 H65 119.3
C60 C66 H66A 109.5
C60 C66 H66B 109.5
H66A C66 H66B 109.5
C60 C66 H66C 109.5
H66A C66 H66C 109.5
H66B C66 H66C 109.5

loop_
_geom_bond_atom_site_label_1
_geom_bond_atom_site_label_2
_geom_bond_distance
Fe1 N2 1.975(2)
Fe1 N1 1.9824(19)
Fe1 Br2 2.4699(5)
Fe1 Br1 2.5156(5)
Fe2 N4 1.9883(18)
Fe2 N3 1.994(2)
Fe2 Br2 2.4812(4)
Fe2 Br1 2.5165(5)
Br2 Fe3' 1.95(2)
Br2 Fe3 2.5864(5)
Fe3 N6 1.9909(19)
Fe3 N5 2.003(2)
Fe3 Br3 2.3905(5)
Br3' Fe3' 2.39(3)
Fe3' N5 2.004(19)
Fe3' N6 2.026(18)
N1 C2 1.334(3)
N1 C1 1.490(3)
N2 C4 1.343(3)
N2 C5 1.495(3)
N3 C9 1.333(3)
N3 C8 1.491(3)
N4 C11 1.334(3)
N4 C12 1.492(3)
N5 C16 1.327(3)
N5 C15 1.491(3)
N6 C18 1.324(3)
N6 C19 1.484(3)
C1 C22 1.516(3)
C1 H1A 0.9900
C1 H1B 0.9900
C2 C3 1.414(3)
C2 C6 1.515(3)
C3 C4 1.401(3)
C3 H3 0.9500
C4 C7 1.513(4)
C5 C34 1.522(3)
C5 H5A 0.9900
C5 H5B 0.9900
C6 H6A 0.9800
C6 H6B 0.9800
C6 H6C 0.9800
C7 H7A 0.9800
C7 H7B 0.9800
C7 H7C 0.9800
C8 C24 1.520(3)
C8 H8A 0.9900
C8 H8B 0.9900
C9 C10 1.413(3)
C9 C13 1.511(3)
C10 C11 1.406(3)
C10 H10 0.9500
C11 C14 1.514(3)
C12 C36 1.518(3)
C12 H12A 0.9900
C12 H12B 0.9900
C13 H13A 0.9800
C13 H13B 0.9800
C13 H13C 0.9800
C14 H14A 0.9800
C14 H14B 0.9800
C14 H14C 0.9800
C15 C26 1.519(3)
C15 H15A 0.9900
C15 H15B 0.9900
C16 C17 1.417(3)
C16 C20 1.521(3)
C17 C18 1.414(3)
C17 H17 0.9500
C18 C21 1.515(3)
C19 C38 1.521(3)
C19 H19A 0.9900
C19 H19B 0.9900
C20 H20A 0.9800
C20 H20B 0.9800
C20 H20C 0.9800
C21 H21A 0.9800
C21 H21B 0.9800
C21 H21C 0.9800
C22 C23 1.410(3)
C22 C27 1.411(3)
C23 C24 1.411(3)
C23 C28 1.509(3)
C24 C25 1.404(3)
C25 C26 1.406(3)
C25 C30 1.517(3)
C26 C27 1.404(3)
C27 C32 1.521(3)
C28 C29 1.531(3)
C28 H28A 0.9900
C28 H28B 0.9900
C29 H29A 0.9800
C29 H29B 0.9800
C29 H29C 0.9800
C30 C31 1.532(3)
C30 H30A 0.9900
C30 H30B 0.9900
C31 H31A 0.9800
C31 H31B 0.9800
C31 H31C 0.9800
C32 C33 1.530(3)
C32 H32A 0.9900
C32 H32B 0.9900
C33 H33A 0.9800
C33 H33B 0.9800
C33 H33C 0.9800
C34 C39 1.405(3)
C34 C35 1.407(3)
C35 C36 1.408(3)
C35 C40 1.515(3)
C36 C37 1.408(3)
C37 C38 1.411(3)
C37 C42 1.509(3)
C38 C39 1.403(3)
C39 C44 1.521(3)
C40 C41 1.527(3)
C40 H40A 0.9900
C40 H40B 0.9900
C41 H41A 0.9800
C41 H41B 0.9800
C41 H41C 0.9800
C42 C43 1.535(3)
C42 H42A 0.9900
C42 H42B 0.9900
C43 H43A 0.9800
C43 H43B 0.9800
C43 H43C 0.9800
C44 C45 1.530(4)
C44 H44A 0.9900
C44 H44B 0.9900
C45 H45A 0.9800
C45 H45B 0.9800
C45 H45C 0.9800
C46 C51 1.381(4)
C46 C47 1.389(4)
C46 C52 1.503(4)
C47 C48 1.378(4)
C47 H47 0.9500
C48 C49 1.366(4)
C48 H48 0.9500
C49 C50 1.373(4)
C49 H49 0.9500
C50 C51 1.388(4)
C50 H50 0.9500
C51 H51 0.9500
C52 H52A 0.9800
C52 H52B 0.9800
C52 H52C 0.9800
C53 C58 1.383(4)
C53 C54 1.397(4)
C53 C59 1.501(4)
C54 C55 1.381(4)
C54 H54 0.9500
C55 C56 1.380(5)
C55 H55 0.9500
C56 C57 1.374(4)
C56 H56 0.9500
C57 C58 1.381(4)
C57 H57 0.9500
C58 H58 0.9500
C59 H59A 0.9800
C59 H59B 0.9800
C59 H59C 0.9800
C60 C65 1.386(4)
C60 C61 1.396(4)
C60 C66 1.494(4)
C61 C62 1.373(4)
C61 H61 0.9500
C62 C63 1.375(4)
C62 H62 0.9500
C63 C64 1.383(4)
C63 H63 0.9500
C64 C65 1.377(4)
C64 H64 0.9500
C65 H65 0.9500
C66 H66A 0.9800
C66 H66B 0.9800
C66 H66C 0.9800
